data_4341622
loop_
_publ_author_name
'Bacher, Felix'
'D\"om\"ot\"or, Orsolya'
'Kaltenbrunner, Maria'
'Mojovi\'c, Milo\<s'
'Popovi\'c-Bijeli\'c, Ana'
'Gr\"aslund, Astrid'
'Ozarowski, Andrew'
'Filipovic, Lana'
'Radulovi\'c, Sinisa'
'Enyedy, Eva A.'
'Arion, Vladimir B.'

_publ_section_title
;
 Effects of Terminal Dimethylation and Metal Coordination of
 Proline-2-formylpyridine Thiosemicarbazone Hybrids on Lipophilicity,
 Antiproliferative Activity, and hR2 RNR Inhibition.
;
_journal_name_full 'Inorganic chemistry'
_journal_page_first 141112160101001
_journal_paper_doi 10.1021/ic502239u
_journal_year 2014
_chemical_absolute_configuration ad
_chemical_formula_moiety 'C30 H38 N10 Ni2 O4 S2, 5.75(C H4 O)'
_chemical_formula_sum 'C32.88 H49.5 N10 Ni2 O6.88 S2'
_chemical_formula_weight 876.36
_chemical_name_systematic
; 
 ? 
;
_space_group_IT_number 19
_symmetry_cell_setting orthorhombic
_symmetry_space_group_name_Hall 'P 2ac 2ab'
_symmetry_space_group_name_H-M 'P 21 21 21'
_atom_sites_solution_hydrogens geom
_atom_sites_solution_primary direct
_atom_sites_solution_secondary difmap
_audit_creation_method SHELXL-97
_cell_angle_alpha 90.00
_cell_angle_beta 90.00
_cell_angle_gamma 90.00
_cell_formula_units_Z 8
_cell_length_a 11.7885(13)
_cell_length_b 11.8487(13)
_cell_length_c 55.473(6)
_cell_measurement_reflns_used 9723
_cell_measurement_temperature 100(2)
_cell_measurement_theta_max 25.34
_cell_measurement_theta_min 2.26
_cell_volume 7748.4(15)
_computing_cell_refinement 'Bruker SAINT'
_computing_data_collection 'Bruker APEX2'
_computing_data_reduction 'Bruker SAINT'
_computing_molecular_graphics 'Bruker SHELXTL'
_computing_publication_material 'Bruker SHELXTL'
_computing_structure_refinement 'SHELXL-97 (Sheldrick, 2008)'
_computing_structure_solution 'SHELXS-97 (Sheldrick, 2008)'
_diffrn_ambient_temperature 100(2)
_diffrn_measured_fraction_theta_full 0.993
_diffrn_measured_fraction_theta_max 0.993
_diffrn_measurement_device_type 'Bruker D8 VENTURE'
_diffrn_measurement_method '\f and \w scans'
_diffrn_radiation_monochromator graphite
_diffrn_radiation_source 'fine-focus sealed tube'
_diffrn_radiation_type MoK\a
_diffrn_radiation_wavelength 0.71073
_diffrn_reflns_av_R_equivalents 0.0419
_diffrn_reflns_av_sigmaI/netI 0.0313
_diffrn_reflns_limit_h_max 14
_diffrn_reflns_limit_h_min -14
_diffrn_reflns_limit_k_max 14
_diffrn_reflns_limit_k_min -14
_diffrn_reflns_limit_l_max 64
_diffrn_reflns_limit_l_min -66
_diffrn_reflns_number 84169
_diffrn_reflns_theta_full 25.37
_diffrn_reflns_theta_max 25.37
_diffrn_reflns_theta_min 1.76
_exptl_absorpt_coefficient_mu 1.139
_exptl_absorpt_correction_T_max 0.9410
_exptl_absorpt_correction_T_min 0.6773
_exptl_absorpt_correction_type multi-scan
_exptl_absorpt_process_details SADABS
_exptl_crystal_colour red
_exptl_crystal_density_diffrn 1.502
_exptl_crystal_density_method 'not measured'
_exptl_crystal_description block
_exptl_crystal_F_000 3678
_exptl_crystal_size_max 0.37
_exptl_crystal_size_mid 0.28
_exptl_crystal_size_min 0.05
_refine_diff_density_max 0.885
_refine_diff_density_min -0.419
_refine_diff_density_rms 0.079
_refine_ls_abs_structure_details 'Flack H D (1983), Acta Cryst. A39, 876-881'
_refine_ls_abs_structure_Flack 0.028(10)
_refine_ls_extinction_method none
_refine_ls_goodness_of_fit_ref 1.092
_refine_ls_hydrogen_treatment constr
_refine_ls_matrix_type full
_refine_ls_number_parameters 969
_refine_ls_number_reflns 14123
_refine_ls_number_restraints 28
_refine_ls_restrained_S_all 1.094
_refine_ls_R_factor_all 0.0459
_refine_ls_R_factor_gt 0.0405
_refine_ls_shift/su_max 0.001
_refine_ls_shift/su_mean 0.000
_refine_ls_structure_factor_coef Fsqd
_refine_ls_weighting_details 'calc w=1/[\s^2^(Fo^2^)+(0.0574P)^2^+11.1683P] where P=(Fo^2^+2Fc^2^)/3'
_refine_ls_weighting_scheme calc
_refine_ls_wR_factor_gt 0.1058
_refine_ls_wR_factor_ref 0.1081
_reflns_number_gt 13146
_reflns_number_total 14123
_reflns_threshold_expression >2sigma(I)
_cod_data_source_file ic502239u_si_002.cif
_cod_data_source_block feba179b
_cod_original_sg_symbol_H-M P212121
_cod_original_formula_sum 'C32.88 H49.50 N10 Ni2 O6.88 S2'
_cod_database_code 4341622

loop_
_symmetry_equiv_pos_as_xyz
'x, y, z'
'-x+1/2, -y, z+1/2'
'-x, y+1/2, -z+1/2'
'x+1/2, -y+1/2, -z'

loop_
_atom_site_label
_atom_site_type_symbol
_atom_site_fract_x
_atom_site_fract_y
_atom_site_fract_z
_atom_site_U_iso_or_equiv
_atom_site_adp_type
_atom_site_occupancy
_atom_site_symmetry_multiplicity
_atom_site_calc_flag
_atom_site_refinement_flags
_atom_site_disorder_assembly
_atom_site_disorder_group
Ni2 Ni -0.86913(4) 0.00095(4) -0.048676(9) 0.01467(12) Uani 1 1 d . . .
Ni1 Ni -0.84171(4) -0.29020(4) -0.064962(9) 0.01519(12) Uani 1 1 d . . .
S2 S -0.93820(8) -0.17262(8) -0.033045(18) 0.0151(2) Uani 1 1 d . . .
S1 S -0.79072(8) -0.11493(8) -0.083311(18) 0.0150(2) Uani 1 1 d . . .
N7 N -0.7449(3) -0.0291(3) -0.02393(6) 0.0151(7) Uani 1 1 d . . .
C22 C -0.8369(3) -0.1803(3) -0.00963(7) 0.0155(8) Uani 1 1 d . . .
N1 N -0.8352(3) -0.4222(3) -0.04327(6) 0.0188(7) Uani 1 1 d . . .
O3 O -0.9563(2) 0.0883(2) -0.02316(5) 0.0216(7) Uani 1 1 d . . .
C7 C -0.6470(4) -0.1226(4) -0.07447(7) 0.0190(9) Uani 1 1 d . . .
O2 O -0.8356(3) -0.5273(3) -0.11829(6) 0.0315(8) Uani 1 1 d . . .
N5 N -1.0028(3) -0.3741(3) -0.07382(7) 0.0204(8) Uani 1 1 d . . .
C6 C -0.6479(4) -0.3597(4) -0.03850(8) 0.0220(9) Uani 1 1 d . . .
H6 H -0.5726 -0.3649 -0.0325 0.026 Uiso 1 1 calc R . .
N2 N -0.6800(3) -0.2793(3) -0.05280(6) 0.0172(7) Uani 1 1 d . . .
N3 N -0.6028(3) -0.2013(3) -0.06017(6) 0.0179(7) Uani 1 1 d . . .
N9 N -0.8485(3) -0.2597(3) 0.00730(7) 0.0231(8) Uani 1 1 d . . .
N4 N -0.5748(3) -0.0423(3) -0.08226(7) 0.0230(8) Uani 1 1 d . . .
C20 C -0.6734(4) 0.1385(4) -0.04034(8) 0.0206(9) Uani 1 1 d . . .
C9 C -0.6000(4) 0.0392(4) -0.10065(8) 0.0239(10) Uani 1 1 d . . .
H9A H -0.5622 0.0174 -0.1157 0.036 Uiso 1 1 calc R . .
H9B H -0.5728 0.1137 -0.0956 0.036 Uiso 1 1 calc R . .
H9C H -0.6822 0.0422 -0.1033 0.036 Uiso 1 1 calc R . .
N8 N -0.7470(3) -0.1118(3) -0.00707(6) 0.0157(7) Uani 1 1 d . . .
O4 O -1.0924(3) 0.2139(3) -0.01630(6) 0.0268(7) Uani 1 1 d . . .
N6 N -0.7662(3) 0.1309(3) -0.05471(6) 0.0180(7) Uani 1 1 d . . .
C1 C -0.9243(4) -0.4894(4) -0.04056(8) 0.0208(9) Uani 1 1 d . . .
N10 N -0.9748(3) 0.1052(3) -0.07253(6) 0.0178(8) Uani 1 1 d . . .
C5 C -0.7357(4) -0.4423(3) -0.03221(8) 0.0208(9) Uani 1 1 d . . .
C24 C -0.9449(4) -0.3356(4) 0.00932(8) 0.0201(9) Uani 1 1 d . . .
H24A H -0.9812 -0.3254 0.0251 0.030 Uiso 1 1 calc R . .
H24B H -0.9190 -0.4138 0.0077 0.030 Uiso 1 1 calc R . .
H24C H -0.9997 -0.3187 -0.0035 0.030 Uiso 1 1 calc R . .
O1 O -0.7866(3) -0.3905(2) -0.09292(5) 0.0210(7) Uani 1 1 d . . .
C21 C -0.6652(3) 0.0469(3) -0.02281(7) 0.0174(9) Uani 1 1 d . . .
H21 H -0.6056 0.0430 -0.0113 0.021 Uiso 1 1 calc R . .
C17 C -0.7207(4) 0.3025(4) -0.07412(9) 0.0252(10) Uani 1 1 d . . .
H17 H -0.7379 0.3582 -0.0859 0.030 Uiso 1 1 calc R . .
C16 C -0.7915(4) 0.2086(4) -0.07097(8) 0.0227(10) Uani 1 1 d . . .
C14 C -0.9841(4) -0.4401(4) -0.09646(8) 0.0220(10) Uani 1 1 d . . .
H14 H -1.0198 -0.5162 -0.0948 0.026 Uiso 1 1 calc R . .
C15 C -0.8577(4) -0.4539(4) -0.10248(8) 0.0221(10) Uani 1 1 d . . .
C4 C -0.7237(4) -0.5347(4) -0.01703(8) 0.0267(10) Uani 1 1 d . . .
H4 H -0.6539 -0.5493 -0.0091 0.032 Uiso 1 1 calc R . .
C19 C -0.6009(4) 0.2300(4) -0.04241(8) 0.0220(10) Uani 1 1 d . . .
H19 H -0.5363 0.2367 -0.0323 0.026 Uiso 1 1 calc R . .
C30 C -1.0336(4) 0.1565(3) -0.03010(8) 0.0191(9) Uani 1 1 d . . .
C29 C -1.0548(4) 0.1694(4) -0.05704(8) 0.0237(10) Uani 1 1 d . . .
H29 H -1.0511 0.2512 -0.0614 0.028 Uiso 1 1 calc R . .
C26 C -1.0472(4) 0.0427(4) -0.09020(8) 0.0228(10) Uani 1 1 d . . .
H26A H -1.0080 -0.0255 -0.0963 0.027 Uiso 1 1 calc R . .
H26B H -1.0680 0.0914 -0.1040 0.027 Uiso 1 1 calc R . .
C8 C -0.4549(4) -0.0432(5) -0.07422(10) 0.0373(13) Uani 1 1 d . . .
H8A H -0.4520 -0.0505 -0.0566 0.056 Uiso 1 1 calc R . .
H8B H -0.4181 0.0274 -0.0791 0.056 Uiso 1 1 calc R . .
H8C H -0.4153 -0.1071 -0.0816 0.056 Uiso 1 1 calc R . .
C11 C -1.0965(4) -0.2949(4) -0.07938(8) 0.0244(10) Uani 1 1 d . . .
H11A H -1.0957 -0.2294 -0.0683 0.029 Uiso 1 1 calc R . .
H11B H -1.1711 -0.3330 -0.0783 0.029 Uiso 1 1 calc R . .
C3 C -0.8160(4) -0.6046(4) -0.01386(9) 0.0274(11) Uani 1 1 d . . .
H3 H -0.8100 -0.6677 -0.0034 0.033 Uiso 1 1 calc R . .
C18 C -0.6252(4) 0.3125(3) -0.05976(8) 0.0232(10) Uani 1 1 d . . .
H18 H -0.5761 0.3754 -0.0617 0.028 Uiso 1 1 calc R . .
C23 C -0.7657(5) -0.2688(5) 0.02652(10) 0.0415(14) Uani 1 1 d . . .
H23A H -0.6892 -0.2613 0.0198 0.062 Uiso 1 1 calc R . .
H23B H -0.7732 -0.3425 0.0344 0.062 Uiso 1 1 calc R . .
H23C H -0.7787 -0.2088 0.0384 0.062 Uiso 1 1 calc R . .
C12 C -1.0707(4) -0.2593(4) -0.10501(9) 0.0291(11) Uani 1 1 d . . .
H12A H -1.0043 -0.2082 -0.1057 0.035 Uiso 1 1 calc R . .
H12B H -1.1367 -0.2220 -0.1126 0.035 Uiso 1 1 calc R . .
C2 C -0.9167(4) -0.5842(4) -0.02569(9) 0.0276(11) Uani 1 1 d . . .
H2 H -0.9796 -0.6336 -0.0238 0.033 Uiso 1 1 calc R . .
C27 C -1.1494(4) 0.0121(4) -0.07558(9) 0.0287(10) Uani 1 1 d . . .
H27A H -1.1319 -0.0482 -0.0638 0.034 Uiso 1 1 calc R . .
H27B H -1.2130 -0.0125 -0.0860 0.034 Uiso 1 1 calc R . .
C13 C -1.0451(4) -0.3732(4) -0.11680(9) 0.0286(10) Uani 1 1 d . . .
H13A H -0.9952 -0.3639 -0.1310 0.034 Uiso 1 1 calc R . .
H13B H -1.1158 -0.4116 -0.1218 0.034 Uiso 1 1 calc R . .
C28 C -1.1758(4) 0.1229(5) -0.06310(11) 0.0432(14) Uani 1 1 d . . .
H28A H -1.2209 0.1107 -0.0483 0.052 Uiso 1 1 calc R . .
H28B H -1.2174 0.1749 -0.0739 0.052 Uiso 1 1 calc R . .
Ni3 Ni -0.44057(5) -0.02541(5) -0.189131(10) 0.01957(13) Uani 1 1 d . . .
Ni4 Ni -0.73442(4) 0.02756(4) -0.198707(10) 0.01874(13) Uani 1 1 d . . .
S3 S -0.61075(9) -0.05838(9) -0.167306(19) 0.0188(2) Uani 1 1 d . . .
S4 S -0.56286(9) 0.08634(9) -0.21789(2) 0.0206(2) Uani 1 1 d . . .
O7 O -0.8381(3) 0.1194(3) -0.22078(6) 0.0258(7) Uani 1 1 d . . .
C52 C -0.5729(4) -0.0147(4) -0.24141(8) 0.0237(10) Uani 1 1 d . . .
O5 O -0.3506(3) -0.0978(3) -0.16233(6) 0.0267(7) Uani 1 1 d . . .
N11 N -0.3124(3) -0.0480(3) -0.21179(7) 0.0225(8) Uani 1 1 d . . .
N13 N -0.5550(3) -0.2528(3) -0.19241(6) 0.0212(8) Uani 1 1 d . . .
O8 O -0.9873(3) 0.2339(3) -0.22091(6) 0.0330(8) Uani 1 1 d . . .
C46 C -0.9316(4) -0.0435(4) -0.17146(9) 0.0296(11) Uani 1 1 d . . .
N14 N -0.6977(3) -0.2680(3) -0.16472(7) 0.0251(9) Uani 1 1 d . . .
N17 N -0.7244(3) -0.0938(3) -0.22446(7) 0.0243(9) Uani 1 1 d . . .
N18 N -0.6477(4) -0.0964(3) -0.24274(7) 0.0271(9) Uani 1 1 d . . .
N20 N -0.8173(3) 0.1334(3) -0.17085(7) 0.0243(8) Uani 1 1 d . . .
C31 C -0.2314(4) 0.0286(4) -0.21413(8) 0.0284(11) Uani 1 1 d . . .
N16 N -0.8667(3) -0.0683(3) -0.18992(7) 0.0270(9) Uani 1 1 d . . .
C37 C -0.6192(4) -0.2024(4) -0.17576(8) 0.0214(9) Uani 1 1 d . . .
C50 C -0.8866(4) -0.1571(4) -0.20429(9) 0.0306(11) Uani 1 1 d . . .
C36 C -0.4024(4) -0.2227(4) -0.21665(8) 0.0226(10) Uani 1 1 d . . .
H36 H -0.4088 -0.2966 -0.2231 0.027 Uiso 1 1 calc R . .
N12 N -0.4750(3) -0.1835(3) -0.20164(6) 0.0208(8) Uani 1 1 d . . .
C33 C -0.1345(4) -0.0937(4) -0.24126(9) 0.0336(12) Uani 1 1 d . . .
H33 H -0.0718 -0.1091 -0.2515 0.040 Uiso 1 1 calc R . .
C56 C -0.7421(4) 0.1995(4) -0.15467(9) 0.0320(11) Uani 1 1 d . . .
H56A H -0.6771 0.1534 -0.1491 0.038 Uiso 1 1 calc R . .
H56B H -0.7842 0.2280 -0.1405 0.038 Uiso 1 1 calc R . .
C39 C -0.7579(4) -0.2368(4) -0.14340(8) 0.0272(11) Uani 1 1 d . . .
H39A H -0.7345 -0.2857 -0.1300 0.041 Uiso 1 1 calc R . .
H39B H -0.8396 -0.2452 -0.1461 0.041 Uiso 1 1 calc R . .
H39C H -0.7409 -0.1581 -0.1394 0.041 Uiso 1 1 calc R . .
C45 C -0.2921(4) -0.0343(4) -0.14910(9) 0.0263(10) Uani 1 1 d . . .
C44 C -0.2691(4) 0.0870(4) -0.15726(9) 0.0324(12) Uani 1 1 d . . .
H44 H -0.1858 0.0966 -0.1599 0.039 Uiso 1 1 calc R . .
C49 C -0.9781(5) -0.2280(5) -0.19930(12) 0.0443(14) Uani 1 1 d . . .
H49 H -0.9927 -0.2925 -0.2090 0.053 Uiso 1 1 calc R . .
N19 N -0.4985(4) -0.0066(4) -0.25964(7) 0.0301(9) Uani 1 1 d . . .
C58 C -0.8141(5) 0.3296(5) -0.18325(10) 0.0386(13) Uani 1 1 d . . .
H58A H -0.7990 0.3590 -0.1996 0.046 Uiso 1 1 calc R . .
H58B H -0.8545 0.3882 -0.1739 0.046 Uiso 1 1 calc R . .
O6 O -0.2464(3) -0.0633(3) -0.12975(6) 0.0393(9) Uani 1 1 d . . .
C34 C -0.2189(4) -0.1736(4) -0.23877(8) 0.0298(11) Uani 1 1 d . . .
H34 H -0.2159 -0.2433 -0.2472 0.036 Uiso 1 1 calc R . .
C35 C -0.3096(4) -0.1476(4) -0.22324(8) 0.0231(10) Uani 1 1 d . . .
C60 C -0.9075(4) 0.1875(4) -0.21053(9) 0.0243(10) Uani 1 1 d . . .
C59 C -0.8850(4) 0.2188(4) -0.18442(8) 0.0234(9) Uani 1 1 d . . .
H59 H -0.9590 0.2309 -0.1760 0.028 Uiso 1 1 calc R . .
C51 C -0.8055(4) -0.1680(4) -0.22380(9) 0.0293(11) Uani 1 1 d . . .
H51 H -0.8114 -0.2263 -0.2355 0.035 Uiso 1 1 calc R . .
C54 C -0.4034(4) 0.0729(5) -0.26121(9) 0.0370(13) Uani 1 1 d . . .
H54A H -0.4060 0.1248 -0.2475 0.056 Uiso 1 1 calc R . .
H54B H -0.4090 0.1159 -0.2762 0.056 Uiso 1 1 calc R . .
H54C H -0.3317 0.0311 -0.2610 0.056 Uiso 1 1 calc R . .
C55 C -0.8885(4) 0.0546(4) -0.15642(9) 0.0286(11) Uani 1 1 d . . .
H55A H -0.9539 0.0964 -0.1497 0.034 Uiso 1 1 calc R . .
H55B H -0.8433 0.0250 -0.1428 0.034 Uiso 1 1 calc R . .
C47 C -1.0273(4) -0.1109(5) -0.16611(11) 0.0372(13) Uani 1 1 d . . .
H47 H -1.0764 -0.0923 -0.1531 0.045 Uiso 1 1 calc R . .
C48 C -1.0468(5) -0.2023(5) -0.17998(12) 0.0456(15) Uani 1 1 d . . .
H48 H -1.1093 -0.2500 -0.1764 0.055 Uiso 1 1 calc R . .
C38 C -0.7108(5) -0.3859(4) -0.17247(11) 0.0429(15) Uani 1 1 d . . .
H38A H -0.7340 -0.3879 -0.1894 0.064 Uiso 1 1 calc R . .
H38B H -0.7687 -0.4229 -0.1626 0.064 Uiso 1 1 calc R . .
H38C H -0.6384 -0.4256 -0.1706 0.064 Uiso 1 1 calc R . .
C32 C -0.1392(4) 0.0080(5) -0.22923(9) 0.0327(11) Uani 1 1 d . . .
H32 H -0.0809 0.0627 -0.2312 0.039 Uiso 1 1 calc R . .
C53 C -0.5037(6) -0.0933(5) -0.27924(9) 0.0469(16) Uani 1 1 d . . .
H53A H -0.4763 -0.1658 -0.2730 0.070 Uiso 1 1 calc R . .
H53B H -0.4560 -0.0693 -0.2928 0.070 Uiso 1 1 calc R . .
H53C H -0.5823 -0.1016 -0.2847 0.070 Uiso 1 1 calc R . .
C57 C -0.7027(4) 0.2957(4) -0.17067(10) 0.0353(12) Uani 1 1 d . . .
H57A H -0.6451 0.2701 -0.1824 0.042 Uiso 1 1 calc R . .
H57B H -0.6714 0.3587 -0.1610 0.042 Uiso 1 1 calc R . .
N15 N -0.3312(3) 0.1202(3) -0.17977(7) 0.0242(8) Uani 1 1 d . . .
C40 C -0.2543(4) 0.1361(4) -0.20102(10) 0.0336(12) Uani 1 1 d . . .
H40A H -0.2892 0.1908 -0.2123 0.040 Uiso 1 1 calc R . .
H40B H -0.1814 0.1684 -0.1954 0.040 Uiso 1 1 calc R . .
C41 C -0.3911(4) 0.2280(4) -0.17404(9) 0.0274(10) Uani 1 1 d . . .
H41A H -0.3414 0.2938 -0.1771 0.033 Uiso 1 1 calc R . .
H41B H -0.4610 0.2358 -0.1838 0.033 Uiso 1 1 calc R . .
C42 C -0.4183(5) 0.2183(5) -0.14817(9) 0.0346(12) Uani 1 1 d . . .
H42A H -0.4823 0.1656 -0.1455 0.041 Uiso 1 1 calc R . .
H42B H -0.4375 0.2927 -0.1412 0.041 Uiso 1 1 calc R . .
C43 C -0.3089(6) 0.1722(5) -0.13761(11) 0.0536(18) Uani 1 1 d . . .
H43A H -0.3227 0.1338 -0.1220 0.064 Uiso 1 1 calc R . .
H43B H -0.2523 0.2329 -0.1352 0.064 Uiso 1 1 calc R . .
C10 C -1.0305(4) -0.4466(4) -0.05296(8) 0.0211(9) Uani 1 1 d . . .
H10A H -1.0763 -0.5117 -0.0585 0.025 Uiso 1 1 calc R . .
H10B H -1.0766 -0.4031 -0.0413 0.025 Uiso 1 1 calc R . .
C25 C -0.8949(4) 0.1803(4) -0.08596(8) 0.0239(10) Uani 1 1 d . . .
H25A H -0.9345 0.2510 -0.0904 0.029 Uiso 1 1 calc R . .
H25B H -0.8707 0.1424 -0.1010 0.029 Uiso 1 1 calc R . .
O70 O -0.9337(3) 0.0496(3) 0.02600(7) 0.0399(9) Uiso 1 1 d D . .
H70 H -0.9376 0.0508 0.0109 0.060 Uiso 1 1 calc R . .
C70 C -0.8278(5) 0.0931(5) 0.03341(12) 0.0529(16) Uiso 1 1 d D . .
H70A H -0.7695 0.0724 0.0216 0.079 Uiso 1 1 calc R . .
H70B H -0.8079 0.0617 0.0492 0.079 Uiso 1 1 calc R . .
H70C H -0.8325 0.1755 0.0346 0.079 Uiso 1 1 calc R . .
O71 O -0.3546(4) -0.2621(5) -0.11544(10) 0.0484(13) Uiso 0.75 1 d PD . .
H71 H -0.3382 -0.2279 -0.1026 0.073 Uiso 0.75 1 calc PR . .
C71 C -0.4724(5) -0.2536(6) -0.11970(13) 0.0360(16) Uiso 0.75 1 d PD . .
H71A H -0.5137 -0.2925 -0.1068 0.054 Uiso 0.75 1 calc PR . .
H71B H -0.4907 -0.2886 -0.1352 0.054 Uiso 0.75 1 calc PR . .
H71C H -0.4946 -0.1739 -0.1200 0.054 Uiso 0.75 1 calc PR . .
O72B O -0.8581(6) 0.0003(6) -0.28024(13) 0.0391(17) Uiso 0.50 1 d PD A 1
C72B C -0.9314(7) 0.0655(7) -0.26640(15) 0.0193(17) Uiso 0.50 1 d PD A 1
O72A O -0.9413(18) -0.0264(18) -0.2903(4) 0.165(7) Uiso 0.50 1 d P B 2
C72A C -0.8426(14) -0.1125(13) -0.2926(3) 0.069(4) Uiso 0.50 1 d P B 2
C73 C -1.2519(10) -0.6098(10) -0.1002(2) 0.044(3) Uiso 0.50 1 d P . .
O73A O -1.1424(8) -0.6669(8) -0.09894(17) 0.031(2) Uiso 0.35 1 d P C 1
O73B O -1.3067(16) -0.4886(17) -0.1013(4) 0.023(4) Uiso 0.15 1 d P C 2
O74A O -0.3514(7) -0.4297(7) -0.16718(15) 0.0314(19) Uiso 0.40 1 d P D 1
C74A C -0.272(3) -0.352(3) -0.1544(6) 0.119(10) Uiso 0.40 1 d P D 1
O74B O -0.2838(10) -0.4248(9) -0.15036(19) 0.052(3) Uiso 0.40 1 d PD E 2
C74B C -0.2713(13) -0.3368(10) -0.1675(3) 0.039(3) Uiso 0.40 1 d PD E 2
O75A O -0.5998(6) -0.5245(7) -0.12835(15) 0.0452(19) Uiso 0.50 1 d PD F 1
C75A C -0.5267(12) -0.5288(15) -0.1079(2) 0.056(5) Uiso 0.50 1 d PD F 1
O75B O -0.554(4) -0.523(3) -0.1138(6) 0.092(11) Uiso 0.20 1 d PD G 2
C75B C -0.575(3) -0.465(2) -0.0919(5) 0.046(7) Uiso 0.20 1 d PD G 2
O76A O -1.0057(5) -0.6783(6) -0.13335(12) 0.0335(15) Uiso 0.60 1 d PD H 1
C76A C -1.0884(9) -0.6249(11) -0.1484(2) 0.067(3) Uiso 0.60 1 d PD H 1
O76B O -1.0054(10) -0.6368(11) -0.1400(2) 0.057(3) Uiso 0.40 1 d PD I 2
C76B C -1.0636(14) -0.5785(14) -0.1588(3) 0.055(4) Uiso 0.40 1 d PD I 2

loop_
_atom_site_aniso_label
_atom_site_aniso_U_11
_atom_site_aniso_U_22
_atom_site_aniso_U_33
_atom_site_aniso_U_23
_atom_site_aniso_U_13
_atom_site_aniso_U_12
Ni2 0.0140(2) 0.0135(2) 0.0165(3) 0.0009(2) -0.0013(2) -0.0010(2)
Ni1 0.0151(2) 0.0148(2) 0.0156(3) 0.0021(2) 0.0002(2) -0.0001(2)
S2 0.0131(5) 0.0164(5) 0.0156(5) 0.0011(4) -0.0004(4) -0.0012(4)
S1 0.0139(5) 0.0162(5) 0.0148(5) 0.0019(4) -0.0003(4) -0.0006(4)
N7 0.0145(16) 0.0161(16) 0.0146(18) -0.0011(14) 0.0004(13) 0.0014(14)
C22 0.0124(18) 0.022(2) 0.012(2) -0.0025(16) 0.0028(16) -0.0004(16)
N1 0.0226(18) 0.0190(17) 0.0148(18) -0.0005(14) 0.0038(15) 0.0020(15)
O3 0.0205(16) 0.0197(15) 0.0245(17) -0.0020(13) -0.0006(13) 0.0020(13)
C7 0.016(2) 0.028(2) 0.014(2) -0.0019(18) 0.0023(17) -0.0040(18)
O2 0.0361(18) 0.0327(18) 0.0257(18) -0.0074(15) 0.0014(15) 0.0085(15)
N5 0.0198(18) 0.0170(18) 0.024(2) 0.0000(15) -0.0004(15) -0.0037(15)
C6 0.018(2) 0.025(2) 0.024(2) 0.0022(18) 0.0028(18) 0.0072(18)
N2 0.0155(17) 0.0200(18) 0.0161(19) 0.0016(15) 0.0035(14) 0.0018(14)
N3 0.0117(16) 0.0238(19) 0.0183(19) 0.0029(15) 0.0005(14) -0.0013(14)
N9 0.0176(18) 0.0257(19) 0.026(2) 0.0090(16) -0.0029(15) -0.0055(15)
N4 0.0179(18) 0.028(2) 0.023(2) 0.0111(16) -0.0008(15) -0.0050(16)
C20 0.017(2) 0.021(2) 0.025(2) -0.0031(18) 0.0029(18) -0.0050(17)
C9 0.026(2) 0.023(2) 0.022(2) 0.0042(18) 0.0028(19) -0.0045(18)
N8 0.0153(17) 0.0142(16) 0.0176(19) -0.0018(14) -0.0001(14) -0.0043(14)
O4 0.0251(16) 0.0230(16) 0.0324(19) 0.0052(14) 0.0095(14) 0.0013(13)
N6 0.0212(18) 0.0154(17) 0.0172(19) 0.0000(14) 0.0021(15) 0.0006(14)
C1 0.024(2) 0.020(2) 0.018(2) -0.0056(17) 0.0071(17) -0.0018(18)
N10 0.0158(17) 0.0227(19) 0.0150(19) 0.0009(15) -0.0026(14) 0.0009(14)
C5 0.029(2) 0.015(2) 0.018(2) -0.0022(17) -0.0007(19) 0.0053(18)
C24 0.021(2) 0.019(2) 0.020(2) 0.0001(17) 0.0058(18) -0.0021(18)
O1 0.0237(16) 0.0198(15) 0.0196(16) 0.0020(13) 0.0005(13) 0.0011(13)
C21 0.0129(19) 0.022(2) 0.017(2) -0.0017(17) -0.0001(16) 0.0019(17)
C17 0.033(2) 0.014(2) 0.029(3) 0.0018(18) 0.005(2) -0.0002(19)
C16 0.021(2) 0.021(2) 0.026(3) -0.0029(19) 0.0047(19) 0.0023(18)
C14 0.033(2) 0.020(2) 0.013(2) -0.0033(17) -0.0004(18) -0.0065(19)
C15 0.033(3) 0.019(2) 0.014(2) 0.0029(17) 0.0021(19) 0.009(2)
C4 0.034(3) 0.025(2) 0.022(2) 0.0048(19) 0.003(2) 0.006(2)
C19 0.020(2) 0.023(2) 0.023(2) -0.0064(19) 0.0018(18) -0.0051(18)
C30 0.018(2) 0.012(2) 0.026(2) -0.0011(17) 0.0041(18) -0.0029(17)
C29 0.022(2) 0.016(2) 0.033(3) 0.0012(19) -0.003(2) 0.0047(18)
C26 0.026(2) 0.022(2) 0.021(2) -0.0017(18) -0.0075(19) 0.0001(18)
C8 0.027(3) 0.045(3) 0.040(3) 0.018(2) -0.003(2) -0.015(2)
C11 0.017(2) 0.026(2) 0.030(3) -0.007(2) -0.0104(18) 0.0016(18)
C3 0.042(3) 0.019(2) 0.022(3) 0.0066(18) 0.012(2) 0.004(2)
C18 0.021(2) 0.015(2) 0.033(3) -0.0008(18) 0.0030(19) -0.0028(17)
C23 0.041(3) 0.049(3) 0.035(3) 0.026(3) -0.015(2) -0.018(3)
C12 0.026(2) 0.026(2) 0.035(3) 0.005(2) -0.010(2) 0.000(2)
C2 0.037(3) 0.016(2) 0.030(3) -0.0021(19) 0.014(2) -0.0021(19)
C27 0.016(2) 0.038(3) 0.033(3) -0.006(2) -0.0041(19) -0.004(2)
C13 0.029(3) 0.033(3) 0.023(3) -0.003(2) -0.004(2) -0.004(2)
C28 0.022(3) 0.062(4) 0.046(3) -0.024(3) -0.007(2) 0.009(2)
Ni3 0.0181(3) 0.0222(3) 0.0185(3) -0.0010(2) 0.0013(2) -0.0021(2)
Ni4 0.0172(3) 0.0206(3) 0.0185(3) 0.0007(2) 0.0009(2) -0.0032(2)
S3 0.0206(5) 0.0195(5) 0.0163(6) -0.0013(4) 0.0020(4) -0.0024(4)
S4 0.0198(5) 0.0224(5) 0.0196(6) 0.0011(4) 0.0035(4) -0.0022(4)
O7 0.0228(16) 0.0315(17) 0.0231(17) 0.0015(14) -0.0003(14) 0.0001(14)
C52 0.032(2) 0.026(2) 0.013(2) 0.0015(18) -0.0002(18) 0.008(2)
O5 0.0247(17) 0.0336(18) 0.0219(17) 0.0038(14) -0.0018(14) 0.0013(14)
N11 0.0181(18) 0.028(2) 0.021(2) 0.0042(16) 0.0009(15) -0.0008(15)
N13 0.0246(19) 0.0221(18) 0.017(2) -0.0036(14) 0.0058(16) -0.0057(16)
O8 0.0187(16) 0.045(2) 0.035(2) 0.0042(17) -0.0012(15) 0.0023(15)
C46 0.024(2) 0.034(3) 0.031(3) 0.012(2) 0.000(2) 0.001(2)
N14 0.032(2) 0.0201(19) 0.023(2) -0.0068(16) 0.0085(17) -0.0064(16)
N17 0.026(2) 0.0225(19) 0.024(2) 0.0024(16) -0.0081(17) -0.0009(16)
N18 0.035(2) 0.030(2) 0.016(2) -0.0023(16) -0.0047(17) 0.0003(18)
N20 0.0196(19) 0.029(2) 0.025(2) 0.0001(17) 0.0028(16) -0.0032(16)
C31 0.023(2) 0.037(3) 0.025(3) 0.001(2) 0.0016(19) -0.005(2)
N16 0.0207(19) 0.0250(19) 0.035(2) 0.0072(17) -0.0011(17) -0.0025(16)
C37 0.022(2) 0.021(2) 0.021(2) -0.0056(18) -0.0030(18) -0.0032(19)
C50 0.029(3) 0.025(2) 0.038(3) 0.005(2) -0.013(2) -0.005(2)
C36 0.022(2) 0.025(2) 0.021(2) -0.0047(19) 0.0007(18) 0.0024(18)
N12 0.0223(19) 0.0215(19) 0.019(2) -0.0055(15) -0.0003(15) -0.0008(15)
C33 0.020(2) 0.048(3) 0.032(3) 0.001(2) 0.007(2) 0.001(2)
C56 0.034(3) 0.036(3) 0.026(3) -0.008(2) -0.002(2) 0.005(2)
C39 0.034(3) 0.025(2) 0.022(3) 0.0038(19) 0.012(2) 0.005(2)
C45 0.018(2) 0.035(3) 0.026(3) -0.003(2) 0.0001(19) 0.007(2)
C44 0.020(2) 0.039(3) 0.038(3) -0.006(2) -0.011(2) -0.001(2)
C49 0.037(3) 0.029(3) 0.067(4) 0.006(3) -0.007(3) -0.014(2)
N19 0.041(2) 0.034(2) 0.015(2) 0.0024(17) 0.0069(17) 0.0077(19)
C58 0.042(3) 0.034(3) 0.040(3) 0.008(2) -0.005(2) -0.015(2)
O6 0.038(2) 0.051(2) 0.029(2) -0.0021(17) -0.0098(16) 0.0040(18)
C34 0.030(3) 0.041(3) 0.018(3) 0.000(2) 0.003(2) 0.004(2)
C35 0.022(2) 0.034(3) 0.013(2) -0.0003(19) -0.0008(17) 0.0041(19)
C60 0.019(2) 0.026(2) 0.029(3) 0.0040(19) 0.0035(19) -0.0070(18)
C59 0.021(2) 0.022(2) 0.027(3) 0.0013(19) 0.0060(19) -0.0045(19)
C51 0.036(3) 0.020(2) 0.032(3) -0.003(2) -0.013(2) -0.005(2)
C54 0.034(3) 0.055(3) 0.022(3) 0.015(2) 0.008(2) 0.010(2)
C55 0.026(2) 0.034(3) 0.026(3) 0.007(2) 0.012(2) 0.005(2)
C47 0.019(2) 0.039(3) 0.053(4) 0.023(3) 0.007(2) -0.002(2)
C48 0.025(3) 0.040(3) 0.072(4) 0.020(3) -0.004(3) -0.011(2)
C38 0.049(3) 0.025(3) 0.054(4) -0.010(2) 0.025(3) -0.016(2)
C32 0.024(2) 0.041(3) 0.034(3) 0.002(2) 0.001(2) -0.007(2)
C53 0.074(4) 0.049(4) 0.018(3) -0.003(2) 0.016(3) 0.012(3)
C57 0.030(3) 0.035(3) 0.041(3) -0.010(2) -0.003(2) -0.005(2)
N15 0.0175(18) 0.027(2) 0.028(2) -0.0030(17) -0.0007(16) -0.0020(16)
C40 0.023(2) 0.034(3) 0.045(3) -0.004(2) 0.006(2) -0.010(2)
C41 0.024(2) 0.027(2) 0.031(3) -0.004(2) -0.001(2) -0.003(2)
C42 0.046(3) 0.032(3) 0.026(3) -0.005(2) -0.001(2) 0.004(2)
C43 0.071(4) 0.047(3) 0.043(4) -0.019(3) -0.032(3) 0.013(3)
C10 0.022(2) 0.022(2) 0.019(2) -0.0078(17) 0.0045(18) -0.0067(17)
C25 0.023(2) 0.022(2) 0.026(3) 0.0081(19) -0.0054(19) 0.0006(18)

loop_
_atom_type_symbol
_atom_type_description
_atom_type_scat_dispersion_real
_atom_type_scat_dispersion_imag
_atom_type_scat_source
C C 0.0033 0.0016 'International Tables Vol C Tables 4.2.6.8 and 6.1.1.4'
H H 0.0000 0.0000 'International Tables Vol C Tables 4.2.6.8 and 6.1.1.4'
N N 0.0061 0.0033 'International Tables Vol C Tables 4.2.6.8 and 6.1.1.4'
Ni Ni 0.3393 1.1124 'International Tables Vol C Tables 4.2.6.8 and 6.1.1.4'
O O 0.0106 0.0060 'International Tables Vol C Tables 4.2.6.8 and 6.1.1.4'
S S 0.1246 0.1234 'International Tables Vol C Tables 4.2.6.8 and 6.1.1.4'

loop_
_geom_angle_atom_site_label_1
_geom_angle_atom_site_label_2
_geom_angle_atom_site_label_3
_geom_angle
N6 Ni2 O3 91.80(13)
N6 Ni2 N7 79.08(14)
O3 Ni2 N7 89.03(12)
N6 Ni2 N10 79.01(14)
O3 Ni2 N10 81.18(12)
N7 Ni2 N10 155.66(13)
N6 Ni2 S2 160.18(11)
O3 Ni2 S2 90.76(9)
N7 Ni2 S2 81.32(10)
N10 Ni2 S2 120.79(10)
N6 Ni2 S1 93.97(10)
O3 Ni2 S1 170.99(9)
N7 Ni2 S1 98.85(10)
N10 Ni2 S1 93.13(10)
S2 Ni2 S1 86.14(4)
N1 Ni1 N2 79.10(14)
N1 Ni1 O1 89.41(13)
N2 Ni1 O1 89.49(13)
N1 Ni1 N5 79.17(14)
N2 Ni1 N5 156.31(14)
O1 Ni1 N5 80.98(13)
N1 Ni1 S1 159.71(11)
N2 Ni1 S1 81.36(10)
O1 Ni1 S1 95.82(9)
N5 Ni1 S1 120.98(10)
N1 Ni1 S2 91.56(10)
N2 Ni1 S2 98.93(10)
O1 Ni1 S2 171.56(9)
N5 Ni1 S2 90.97(10)
S1 Ni1 S2 86.12(4)
C22 S2 Ni2 94.66(14)
C22 S2 Ni1 100.51(13)
Ni2 S2 Ni1 93.86(4)
C7 S1 Ni1 94.49(15)
C7 S1 Ni2 99.62(14)
Ni1 S1 Ni2 93.22(4)
C21 N7 N8 118.7(3)
C21 N7 Ni2 115.4(3)
N8 N7 Ni2 125.3(2)
N9 C22 N8 115.6(4)
N9 C22 S2 118.9(3)
N8 C22 S2 125.5(3)
C1 N1 C5 122.1(4)
C1 N1 Ni1 120.9(3)
C5 N1 Ni1 116.9(3)
C30 O3 Ni2 118.2(3)
N3 C7 N4 116.0(4)
N3 C7 S1 125.3(3)
N4 C7 S1 118.7(3)
C10 N5 C11 111.5(3)
C10 N5 C14 112.7(3)
C11 N5 C14 105.4(3)
C10 N5 Ni1 106.2(3)
C11 N5 Ni1 113.8(3)
C14 N5 Ni1 107.2(3)
N2 C6 C5 115.5(4)
N2 C6 H6 122.3
C5 C6 H6 122.3
C6 N2 N3 119.2(3)
C6 N2 Ni1 115.5(3)
N3 N2 Ni1 124.9(3)
C7 N3 N2 113.2(3)
C22 N9 C23 120.0(4)
C22 N9 C24 124.7(4)
C23 N9 C24 115.1(3)
C7 N4 C9 124.9(4)
C7 N4 C8 120.0(4)
C9 N4 C8 114.6(4)
N6 C20 C19 120.0(4)
N6 C20 C21 113.3(4)
C19 C20 C21 126.6(4)
N4 C9 H9A 109.5
N4 C9 H9B 109.5
H9A C9 H9B 109.5
N4 C9 H9C 109.5
H9A C9 H9C 109.5
H9B C9 H9C 109.5
C22 N8 N7 112.3(3)
C16 N6 C20 122.4(4)
C16 N6 Ni2 121.1(3)
C20 N6 Ni2 116.4(3)
N1 C1 C2 120.0(4)
N1 C1 C10 113.7(4)
C2 C1 C10 126.1(4)
C29 N10 C26 105.7(3)
C29 N10 C25 112.5(3)
C26 N10 C25 109.1(3)
C29 N10 Ni2 107.4(3)
C26 N10 Ni2 116.1(3)
C25 N10 Ni2 106.1(2)
N1 C5 C4 120.4(4)
N1 C5 C6 112.9(4)
C4 C5 C6 126.7(4)
N9 C24 H24A 109.5
N9 C24 H24B 109.5
H24A C24 H24B 109.5
N9 C24 H24C 109.5
H24A C24 H24C 109.5
H24B C24 H24C 109.5
C15 O1 Ni1 117.2(3)
N7 C21 C20 115.8(4)
N7 C21 H21 122.1
C20 C21 H21 122.1
C18 C17 C16 118.7(4)
C18 C17 H17 120.6
C16 C17 H17 120.6
N6 C16 C17 120.3(4)
N6 C16 C25 113.7(4)
C17 C16 C25 125.9(4)
N5 C14 C15 112.4(3)
N5 C14 C13 105.9(3)
C15 C14 C13 110.2(4)
N5 C14 H14 109.4
C15 C14 H14 109.4
C13 C14 H14 109.4
O1 C15 O2 125.0(4)
O1 C15 C14 119.7(4)
O2 C15 C14 115.1(4)
C3 C4 C5 118.0(4)
C3 C4 H4 121.0
C5 C4 H4 121.0
C20 C19 C18 118.5(4)
C20 C19 H19 120.8
C18 C19 H19 120.8
O4 C30 O3 124.2(4)
O4 C30 C29 117.4(4)
O3 C30 C29 118.5(4)
N10 C29 C30 114.3(3)
N10 C29 C28 105.9(4)
C30 C29 C28 109.0(4)
N10 C29 H29 109.2
C30 C29 H29 109.2
C28 C29 H29 109.2
N10 C26 C27 103.0(4)
N10 C26 H26A 111.2
C27 C26 H26A 111.2
N10 C26 H26B 111.2
C27 C26 H26B 111.2
H26A C26 H26B 109.1
N4 C8 H8A 109.5
N4 C8 H8B 109.5
H8A C8 H8B 109.5
N4 C8 H8C 109.5
H8A C8 H8C 109.5
H8B C8 H8C 109.5
N5 C11 C12 102.8(4)
N5 C11 H11A 111.2
C12 C11 H11A 111.2
N5 C11 H11B 111.2
C12 C11 H11B 111.2
H11A C11 H11B 109.1
C4 C3 C2 121.0(4)
C4 C3 H3 119.5
C2 C3 H3 119.5
C17 C18 C19 120.1(4)
C17 C18 H18 119.9
C19 C18 H18 119.9
N9 C23 H23A 109.5
N9 C23 H23B 109.5
H23A C23 H23B 109.5
N9 C23 H23C 109.5
H23A C23 H23C 109.5
H23B C23 H23C 109.5
C11 C12 C13 101.3(4)
C11 C12 H12A 111.5
C13 C12 H12A 111.5
C11 C12 H12B 111.5
C13 C12 H12B 111.5
H12A C12 H12B 109.3
C3 C2 C1 118.5(4)
C3 C2 H2 120.8
C1 C2 H2 120.8
C26 C27 C28 101.6(4)
C26 C27 H27A 111.4
C28 C27 H27A 111.4
C26 C27 H27B 111.4
C28 C27 H27B 111.4
H27A C27 H27B 109.3
C12 C13 C14 103.3(4)
C12 C13 H13A 111.1
C14 C13 H13A 111.1
C12 C13 H13B 111.1
C14 C13 H13B 111.1
H13A C13 H13B 109.1
C27 C28 C29 102.5(4)
C27 C28 H28A 111.3
C29 C28 H28A 111.3
C27 C28 H28B 111.3
C29 C28 H28B 111.3
H28A C28 H28B 109.2
N11 Ni3 O5 90.54(14)
N11 Ni3 N12 79.16(15)
O5 Ni3 N12 88.00(14)
N11 Ni3 N15 79.06(15)
O5 Ni3 N15 81.49(14)
N12 Ni3 N15 155.67(14)
N11 Ni3 S3 160.75(12)
O5 Ni3 S3 89.92(10)
N12 Ni3 S3 81.62(11)
N15 Ni3 S3 120.01(10)
N11 Ni3 S4 96.03(11)
O5 Ni3 S4 171.31(10)
N12 Ni3 S4 98.81(11)
N15 Ni3 S4 94.13(10)
S3 Ni3 S4 85.76(4)
N16 Ni4 N17 79.25(16)
N16 Ni4 O7 88.98(14)
N17 Ni4 O7 89.46(14)
N16 Ni4 N20 78.88(15)
N17 Ni4 N20 156.45(15)
O7 Ni4 N20 81.54(13)
N16 Ni4 S4 159.86(12)
N17 Ni4 S4 81.02(12)
O7 Ni4 S4 94.83(9)
N20 Ni4 S4 121.23(10)
N16 Ni4 S3 93.09(12)
N17 Ni4 S3 99.70(11)
O7 Ni4 S3 170.83(10)
N20 Ni4 S3 90.10(10)
S4 Ni4 S3 86.29(4)
C37 S3 Ni3 94.08(15)
C37 S3 Ni4 100.12(15)
Ni3 S3 Ni4 94.05(4)
C52 S4 Ni4 94.28(16)
C52 S4 Ni3 98.55(15)
Ni4 S4 Ni3 92.81(4)
C60 O7 Ni4 116.8(3)
N18 C52 N19 116.8(4)
N18 C52 S4 125.7(3)
N19 C52 S4 117.5(4)
C45 O5 Ni3 117.7(3)
C31 N11 C35 122.6(4)
C31 N11 Ni3 121.3(3)
C35 N11 Ni3 116.0(3)
C37 N13 N12 112.7(3)
N16 C46 C47 120.2(5)
N16 C46 C55 113.9(4)
C47 C46 C55 125.8(5)
C37 N14 C39 124.4(4)
C37 N14 C38 119.0(4)
C39 N14 C38 115.9(4)
C51 N17 N18 119.7(4)
C51 N17 Ni4 114.6(3)
N18 N17 Ni4 125.4(3)
C52 N18 N17 112.9(4)
C56 N20 C55 110.0(4)
C56 N20 C59 105.5(4)
C55 N20 C59 113.2(3)
C56 N20 Ni4 117.2(3)
C55 N20 Ni4 105.6(3)
C59 N20 Ni4 105.5(3)
N11 C31 C32 120.1(5)
N11 C31 C40 114.0(4)
C32 C31 C40 125.7(4)
C46 N16 C50 122.6(4)
C46 N16 Ni4 121.3(3)
C50 N16 Ni4 116.1(3)
N13 C37 N14 116.3(4)
N13 C37 S3 125.5(3)
N14 C37 S3 118.1(3)
N16 C50 C49 119.3(5)
N16 C50 C51 113.5(4)
C49 C50 C51 127.2(5)
N12 C36 C35 116.3(4)
N12 C36 H36 121.8
C35 C36 H36 121.8
C36 N12 N13 119.5(4)
C36 N12 Ni3 114.9(3)
N13 N12 Ni3 124.7(3)
C32 C33 C34 121.5(5)
C32 C33 H33 119.2
C34 C33 H33 119.2
N20 C56 C57 103.0(4)
N20 C56 H56A 111.2
C57 C56 H56A 111.2
N20 C56 H56B 111.2
C57 C56 H56B 111.2
H56A C56 H56B 109.1
N14 C39 H39A 109.5
N14 C39 H39B 109.5
H39A C39 H39B 109.5
N14 C39 H39C 109.5
H39A C39 H39C 109.5
H39B C39 H39C 109.5
O6 C45 O5 125.1(5)
O6 C45 C44 115.8(4)
O5 C45 C44 119.1(4)
N15 C44 C45 114.0(4)
N15 C44 C43 105.4(4)
C45 C44 C43 110.4(5)
N15 C44 H44 109.0
C45 C44 H44 109.0
C43 C44 H44 109.0
C48 C49 C50 118.4(5)
C48 C49 H49 120.8
C50 C49 H49 120.8
C52 N19 C54 126.2(4)
C52 N19 C53 118.1(4)
C54 N19 C53 115.4(4)
C57 C58 C59 104.8(4)
C57 C58 H58A 110.8
C59 C58 H58A 110.8
C57 C58 H58B 110.8
C59 C58 H58B 110.8
H58A C58 H58B 108.9
C33 C34 C35 117.3(5)
C33 C34 H34 121.4
C35 C34 H34 121.4
N11 C35 C34 120.1(4)
N11 C35 C36 113.6(4)
C34 C35 C36 126.2(4)
O8 C60 O7 124.1(5)
O8 C60 C59 118.0(4)
O7 C60 C59 117.8(4)
N20 C59 C60 114.1(4)
N20 C59 C58 105.3(4)
C60 C59 C58 109.8(4)
N20 C59 H59 109.2
C60 C59 H59 109.2
C58 C59 H59 109.2
N17 C51 C50 116.5(4)
N17 C51 H51 121.8
C50 C51 H51 121.8
N19 C54 H54A 109.5
N19 C54 H54B 109.5
H54A C54 H54B 109.5
N19 C54 H54C 109.5
H54A C54 H54C 109.5
H54B C54 H54C 109.5
N20 C55 C46 111.9(4)
N20 C55 H55A 109.2
C46 C55 H55A 109.2
N20 C55 H55B 109.2
C46 C55 H55B 109.2
H55A C55 H55B 107.9
C48 C47 C46 118.1(5)
C48 C47 H47 121.0
C46 C47 H47 121.0
C47 C48 C49 121.4(5)
C47 C48 H48 119.3
C49 C48 H48 119.3
N14 C38 H38A 109.5
N14 C38 H38B 109.5
H38A C38 H38B 109.5
N14 C38 H38C 109.5
H38A C38 H38C 109.5
H38B C38 H38C 109.5
C33 C32 C31 118.4(5)
C33 C32 H32 120.8
C31 C32 H32 120.8
N19 C53 H53A 109.5
N19 C53 H53B 109.5
H53A C53 H53B 109.5
N19 C53 H53C 109.5
H53A C53 H53C 109.5
H53B C53 H53C 109.5
C56 C57 C58 101.6(4)
C56 C57 H57A 111.5
C58 C57 H57A 111.5
C56 C57 H57B 111.5
C58 C57 H57B 111.5
H57A C57 H57B 109.3
C41 N15 C40 110.3(4)
C41 N15 C44 106.1(4)
C40 N15 C44 113.1(4)
C41 N15 Ni3 116.1(3)
C40 N15 Ni3 105.4(3)
C44 N15 Ni3 105.9(3)
C31 C40 N15 112.7(4)
C31 C40 H40A 109.0
N15 C40 H40A 109.0
C31 C40 H40B 109.0
N15 C40 H40B 109.0
H40A C40 H40B 107.8
C42 C41 N15 104.1(4)
C42 C41 H41A 110.9
N15 C41 H41A 110.9
C42 C41 H41B 110.9
N15 C41 H41B 110.9
H41A C41 H41B 109.0
C41 C42 C43 102.6(5)
C41 C42 H42A 111.2
C43 C42 H42A 111.2
C41 C42 H42B 111.2
C43 C42 H42B 111.2
H42A C42 H42B 109.2
C42 C43 C44 102.6(4)
C42 C43 H43A 111.2
C44 C43 H43A 111.2
C42 C43 H43B 111.2
C44 C43 H43B 111.2
H43A C43 H43B 109.2
N5 C10 C1 111.6(3)
N5 C10 H10A 109.3
C1 C10 H10A 109.3
N5 C10 H10B 109.3
C1 C10 H10B 109.3
H10A C10 H10B 108.0
N10 C25 C16 111.5(4)
N10 C25 H25A 109.3
C16 C25 H25A 109.3
N10 C25 H25B 109.3
C16 C25 H25B 109.3
H25A C25 H25B 108.0
C70 O70 H70 109.5
O70 C70 H70A 109.5
O70 C70 H70B 109.5
H70A C70 H70B 109.5
O70 C70 H70C 109.5
H70A C70 H70C 109.5
H70B C70 H70C 109.5
C71 O71 H71 109.5
O71 C71 H71A 109.5
O71 C71 H71B 109.5
H71A C71 H71B 109.5
O71 C71 H71C 109.5
H71A C71 H71C 109.5
H71B C71 H71C 109.5
O73A C73 O73B 141.9(12)

loop_
_geom_bond_atom_site_label_1
_geom_bond_atom_site_label_2
_geom_bond_distance
Ni2 N6 1.989(3)
Ni2 O3 2.032(3)
Ni2 N7 2.038(3)
Ni2 N10 2.198(3)
Ni2 S2 2.3758(11)
Ni2 S1 2.5360(11)
Ni1 N1 1.975(3)
Ni1 N2 2.027(3)
Ni1 O1 2.059(3)
Ni1 N5 2.199(4)
Ni1 S1 2.3896(11)
Ni1 S2 2.5239(11)
S2 C22 1.767(4)
S1 C7 1.766(4)
N7 C21 1.303(5)
N7 N8 1.355(5)
C22 N9 1.336(5)
C22 N8 1.342(5)
N1 C1 1.327(6)
N1 C5 1.344(6)
O3 C30 1.277(5)
C7 N3 1.331(6)
C7 N4 1.348(6)
O2 C15 1.262(5)
N5 C10 1.478(6)
N5 C11 1.481(6)
N5 C14 1.496(6)
C6 N2 1.296(6)
C6 C5 1.467(6)
C6 H6 0.9500
N2 N3 1.359(5)
N9 C23 1.449(6)
N9 C24 1.454(5)
N4 C9 1.436(6)
N4 C8 1.483(6)
C20 N6 1.357(6)
C20 C19 1.385(6)
C20 C21 1.460(6)
C9 H9A 0.9800
C9 H9B 0.9800
C9 H9C 0.9800
O4 C30 1.237(5)
N6 C16 1.323(6)
C1 C2 1.397(6)
C1 C10 1.516(6)
N10 C29 1.485(6)
N10 C26 1.495(5)
N10 C25 1.495(6)
C5 C4 1.388(6)
C24 H24A 0.9800
C24 H24B 0.9800
C24 H24C 0.9800
O1 C15 1.244(6)
C21 H21 0.9500
C17 C18 1.384(7)
C17 C16 1.402(6)
C17 H17 0.9500
C16 C25 1.514(6)
C14 C15 1.536(7)
C14 C13 1.555(6)
C14 H14 1.0000
C4 C3 1.378(7)
C4 H4 0.9500
C19 C18 1.402(6)
C19 H19 0.9500
C30 C29 1.523(6)
C29 C28 1.565(7)
C29 H29 1.0000
C26 C27 1.497(6)
C26 H26A 0.9900
C26 H26B 0.9900
C8 H8A 0.9800
C8 H8B 0.9800
C8 H8C 0.9800
C11 C12 1.514(7)
C11 H11A 0.9900
C11 H11B 0.9900
C3 C2 1.378(7)
C3 H3 0.9500
C18 H18 0.9500
C23 H23A 0.9800
C23 H23B 0.9800
C23 H23C 0.9800
C12 C13 1.529(7)
C12 H12A 0.9900
C12 H12B 0.9900
C2 H2 0.9500
C27 C28 1.517(7)
C27 H27A 0.9900
C27 H27B 0.9900
C13 H13A 0.9900
C13 H13B 0.9900
C28 H28A 0.9900
C28 H28B 0.9900
Ni3 N11 1.983(4)
Ni3 O5 2.017(3)
Ni3 N12 2.038(4)
Ni3 N15 2.216(4)
Ni3 S3 2.3756(12)
Ni3 S4 2.5253(12)
Ni4 N16 1.990(4)
Ni4 N17 2.030(4)
Ni4 O7 2.044(3)
Ni4 N20 2.217(4)
Ni4 S4 2.3890(12)
Ni4 S3 2.4893(12)
S3 C37 1.773(4)
S4 C52 1.775(5)
O7 C60 1.281(6)
C52 N18 1.312(6)
C52 N19 1.341(6)
O5 C45 1.256(6)
N11 C31 1.324(6)
N11 C35 1.341(6)
N13 C37 1.336(6)
N13 N12 1.351(5)
O8 C60 1.233(6)
C46 N16 1.312(6)
C46 C47 1.414(7)
C46 C55 1.518(7)
N14 C37 1.354(6)
N14 C39 1.428(6)
N14 C38 1.470(6)
N17 C51 1.299(6)
N17 N18 1.359(6)
N20 C56 1.485(6)
N20 C55 1.489(6)
N20 C59 1.492(6)
C31 C32 1.394(7)
C31 C40 1.490(7)
N16 C50 1.340(6)
C50 C49 1.395(7)
C50 C51 1.450(7)
C36 N12 1.281(6)
C36 C35 1.456(6)
C36 H36 0.9500
C33 C32 1.378(7)
C33 C34 1.380(7)
C33 H33 0.9500
C56 C57 1.517(7)
C56 H56A 0.9900
C56 H56B 0.9900
C39 H39A 0.9800
C39 H39B 0.9800
C39 H39C 0.9800
C45 O6 1.249(6)
C45 C44 1.531(7)
C44 N15 1.500(6)
C44 C43 1.558(8)
C44 H44 1.0000
C49 C48 1.378(9)
C49 H49 0.9500
N19 C54 1.467(7)
N19 C53 1.497(7)
C58 C57 1.540(7)
C58 C59 1.558(6)
C58 H58A 0.9900
C58 H58B 0.9900
C34 C35 1.408(6)
C34 H34 0.9500
C60 C59 1.519(7)
C59 H59 1.0000
C51 H51 0.9500
C54 H54A 0.9800
C54 H54B 0.9800
C54 H54C 0.9800
C55 H55A 0.9900
C55 H55B 0.9900
C47 C48 1.349(8)
C47 H47 0.9500
C48 H48 0.9500
C38 H38A 0.9800
C38 H38B 0.9800
C38 H38C 0.9800
C32 H32 0.9500
C53 H53A 0.9800
C53 H53B 0.9800
C53 H53C 0.9800
C57 H57A 0.9900
C57 H57B 0.9900
N15 C41 1.494(6)
N15 C40 1.499(6)
C40 H40A 0.9900
C40 H40B 0.9900
C41 C42 1.475(7)
C41 H41A 0.9900
C41 H41B 0.9900
C42 C43 1.518(8)
C42 H42A 0.9900
C42 H42B 0.9900
C43 H43A 0.9900
C43 H43B 0.9900
C10 H10A 0.9900
C10 H10B 0.9900
C25 H25A 0.9900
C25 H25B 0.9900
O70 C70 1.412(6)
O70 H70 0.8400
C70 H70A 0.9800
C70 H70B 0.9800
C70 H70C 0.9800
O71 C71 1.413(6)
O71 H71 0.8400
C71 H71A 0.9800
C71 H71B 0.9800
C71 H71C 0.9800
O72B C72B 1.391(7)
O72A C72A 1.55(3)
C73 O73A 1.459(15)
C73 O73B 1.58(2)
O74A C74A 1.49(3)
O74B C74B 1.419(8)
O75A C75A 1.424(9)
O75B C75B 1.416(9)
O76A C76A 1.432(8)
O76B C76B 1.427(9)

loop_
_geom_torsion_atom_site_label_1
_geom_torsion_atom_site_label_2
_geom_torsion_atom_site_label_3
_geom_torsion_atom_site_label_4
_geom_torsion
N6 Ni2 S2 C22 15.8(3)
O3 Ni2 S2 C22 -81.64(15)
N7 Ni2 S2 C22 7.26(16)
N10 Ni2 S2 C22 -161.81(17)
S1 Ni2 S2 C22 106.84(13)
N6 Ni2 S2 Ni1 -85.1(3)
O3 Ni2 S2 Ni1 177.47(9)
N7 Ni2 S2 Ni1 -93.63(10)
N10 Ni2 S2 Ni1 97.29(11)
S1 Ni2 S2 Ni1 5.94(4)
N1 Ni1 S2 C22 58.04(17)
N2 Ni1 S2 C22 -21.17(17)
O1 Ni1 S2 C22 154.6(6)
N5 Ni1 S2 C22 137.23(17)
S1 Ni1 S2 C22 -101.78(14)
N1 Ni1 S2 Ni2 153.51(11)
N2 Ni1 S2 Ni2 74.30(10)
O1 Ni1 S2 Ni2 -110.0(6)
N5 Ni1 S2 Ni2 -127.30(10)
S1 Ni1 S2 Ni2 -6.31(4)
N1 Ni1 S1 C7 21.8(3)
N2 Ni1 S1 C7 6.18(17)
O1 Ni1 S1 C7 -82.42(17)
N5 Ni1 S1 C7 -165.37(18)
S2 Ni1 S1 C7 105.83(14)
N1 Ni1 S1 Ni2 -78.1(3)
N2 Ni1 S1 Ni2 -93.75(10)
O1 Ni1 S1 Ni2 177.66(9)
N5 Ni1 S1 Ni2 94.71(12)
S2 Ni1 S1 Ni2 5.90(4)
N6 Ni2 S1 C7 58.75(18)
O3 Ni2 S1 C7 -171.5(6)
N7 Ni2 S1 C7 -20.80(18)
N10 Ni2 S1 C7 137.94(17)
S2 Ni2 S1 C7 -101.39(15)
N6 Ni2 S1 Ni1 153.86(11)
O3 Ni2 S1 Ni1 -76.4(6)
N7 Ni2 S1 Ni1 74.31(10)
N10 Ni2 S1 Ni1 -126.95(9)
S2 Ni2 S1 Ni1 -6.27(4)
N6 Ni2 N7 C21 2.9(3)
O3 Ni2 N7 C21 -89.2(3)
N10 Ni2 N7 C21 -23.3(5)
S2 Ni2 N7 C21 179.9(3)
S1 Ni2 N7 C21 95.2(3)
N6 Ni2 N7 N8 174.2(3)
O3 Ni2 N7 N8 82.1(3)
N10 Ni2 N7 N8 148.0(3)
S2 Ni2 N7 N8 -8.8(3)
S1 Ni2 N7 N8 -93.5(3)
Ni2 S2 C22 N9 171.0(3)
Ni1 S2 C22 N9 -94.2(3)
Ni2 S2 C22 N8 -8.7(4)
Ni1 S2 C22 N8 86.2(3)
N2 Ni1 N1 C1 -179.2(3)
O1 Ni1 N1 C1 -89.6(3)
N5 Ni1 N1 C1 -8.6(3)
S1 Ni1 N1 C1 165.1(2)
S2 Ni1 N1 C1 82.0(3)
N2 Ni1 N1 C5 -1.5(3)
O1 Ni1 N1 C5 88.1(3)
N5 Ni1 N1 C5 169.1(3)
S1 Ni1 N1 C5 -17.2(5)
S2 Ni1 N1 C5 -100.3(3)
N6 Ni2 O3 C30 82.1(3)
N7 Ni2 O3 C30 161.2(3)
N10 Ni2 O3 C30 3.6(3)
S2 Ni2 O3 C30 -117.5(3)
S1 Ni2 O3 C30 -47.7(7)
Ni1 S1 C7 N3 -5.9(4)
Ni2 S1 C7 N3 88.2(4)
Ni1 S1 C7 N4 175.3(3)
Ni2 S1 C7 N4 -90.7(3)
N1 Ni1 N5 C10 21.7(3)
N2 Ni1 N5 C10 45.4(5)
O1 Ni1 N5 C10 112.8(3)
S1 Ni1 N5 C10 -155.8(2)
S2 Ni1 N5 C10 -69.8(2)
N1 Ni1 N5 C11 144.7(3)
N2 Ni1 N5 C11 168.5(3)
O1 Ni1 N5 C11 -124.1(3)
S1 Ni1 N5 C11 -32.7(3)
S2 Ni1 N5 C11 53.3(3)
N1 Ni1 N5 C14 -99.0(3)
N2 Ni1 N5 C14 -75.3(4)
O1 Ni1 N5 C14 -7.9(3)
S1 Ni1 N5 C14 83.5(3)
S2 Ni1 N5 C14 169.5(2)
C5 C6 N2 N3 -177.8(3)
C5 C6 N2 Ni1 -3.5(5)
N1 Ni1 N2 C6 2.8(3)
O1 Ni1 N2 C6 -86.7(3)
N5 Ni1 N2 C6 -21.0(5)
S1 Ni1 N2 C6 177.3(3)
S2 Ni1 N2 C6 92.7(3)
N1 Ni1 N2 N3 176.7(3)
O1 Ni1 N2 N3 87.2(3)
N5 Ni1 N2 N3 152.9(3)
S1 Ni1 N2 N3 -8.8(3)
S2 Ni1 N2 N3 -93.5(3)
N4 C7 N3 N2 179.5(4)
S1 C7 N3 N2 0.6(5)
C6 N2 N3 C7 -179.1(4)
Ni1 N2 N3 C7 7.3(5)
N8 C22 N9 C23 -1.1(6)
S2 C22 N9 C23 179.2(4)
N8 C22 N9 C24 173.9(4)
S2 C22 N9 C24 -5.8(6)
N3 C7 N4 C9 169.6(4)
S1 C7 N4 C9 -11.4(6)
N3 C7 N4 C8 -1.9(6)
S1 C7 N4 C8 177.1(4)
N9 C22 N8 N7 -175.9(3)
S2 C22 N8 N7 3.8(5)
C21 N7 N8 C22 176.6(3)
Ni2 N7 N8 C22 5.5(4)
C19 C20 N6 C16 0.0(6)
C21 C20 N6 C16 176.8(4)
C19 C20 N6 Ni2 -176.2(3)
C21 C20 N6 Ni2 0.6(5)
O3 Ni2 N6 C16 -89.4(3)
N7 Ni2 N6 C16 -178.0(3)
N10 Ni2 N6 C16 -8.7(3)
S2 Ni2 N6 C16 173.4(2)
S1 Ni2 N6 C16 83.7(3)
O3 Ni2 N6 C20 86.9(3)
N7 Ni2 N6 C20 -1.8(3)
N10 Ni2 N6 C20 167.5(3)
S2 Ni2 N6 C20 -10.4(5)
S1 Ni2 N6 C20 -100.1(3)
C5 N1 C1 C2 0.5(6)
Ni1 N1 C1 C2 178.1(3)
C5 N1 C1 C10 175.4(4)
Ni1 N1 C1 C10 -7.0(5)
N6 Ni2 N10 C29 -98.9(3)
O3 Ni2 N10 C29 -5.3(2)
N7 Ni2 N10 C29 -72.7(4)
S2 Ni2 N10 C29 80.3(3)
S1 Ni2 N10 C29 167.6(2)
N6 Ni2 N10 C26 143.1(3)
O3 Ni2 N10 C26 -123.3(3)
N7 Ni2 N10 C26 169.3(3)
S2 Ni2 N10 C26 -37.7(3)
S1 Ni2 N10 C26 49.6(3)
N6 Ni2 N10 C25 21.7(3)
O3 Ni2 N10 C25 115.2(3)
N7 Ni2 N10 C25 47.9(5)
S2 Ni2 N10 C25 -159.2(2)
S1 Ni2 N10 C25 -71.8(3)
C1 N1 C5 C4 -1.2(6)
Ni1 N1 C5 C4 -178.8(3)
C1 N1 C5 C6 177.8(4)
Ni1 N1 C5 C6 0.1(5)
N2 C6 C5 N1 2.3(6)
N2 C6 C5 C4 -178.9(4)
N1 Ni1 O1 C15 77.8(3)
N2 Ni1 O1 C15 156.9(3)
N5 Ni1 O1 C15 -1.3(3)
S1 Ni1 O1 C15 -121.8(3)
S2 Ni1 O1 C15 -18.9(8)
N8 N7 C21 C20 -175.3(3)
Ni2 N7 C21 C20 -3.4(5)
N6 C20 C21 N7 1.8(5)
C19 C20 C21 N7 178.4(4)
C20 N6 C16 C17 0.8(6)
Ni2 N6 C16 C17 176.8(3)
C20 N6 C16 C25 176.8(4)
Ni2 N6 C16 C25 -7.2(5)
C18 C17 C16 N6 -0.7(6)
C18 C17 C16 C25 -176.1(4)
C10 N5 C14 C15 -101.9(4)
C11 N5 C14 C15 136.3(4)
Ni1 N5 C14 C15 14.6(4)
C10 N5 C14 C13 137.7(4)
C11 N5 C14 C13 15.9(4)
Ni1 N5 C14 C13 -105.8(3)
Ni1 O1 C15 O2 -173.5(3)
Ni1 O1 C15 C14 10.9(5)
N5 C14 C15 O1 -17.9(6)
C13 C14 C15 O1 100.0(4)
N5 C14 C15 O2 166.0(3)
C13 C14 C15 O2 -76.1(5)
N1 C5 C4 C3 0.4(6)
C6 C5 C4 C3 -178.3(4)
N6 C20 C19 C18 -0.9(6)
C21 C20 C19 C18 -177.2(4)
Ni2 O3 C30 O4 179.8(3)
Ni2 O3 C30 C29 -0.8(5)
C26 N10 C29 C30 131.0(4)
C25 N10 C29 C30 -110.0(4)
Ni2 N10 C29 C30 6.4(4)
C26 N10 C29 C28 11.1(5)
C25 N10 C29 C28 130.1(4)
Ni2 N10 C29 C28 -113.5(4)
O4 C30 C29 N10 175.2(4)
O3 C30 C29 N10 -4.3(6)
O4 C30 C29 C28 -66.6(5)
O3 C30 C29 C28 113.9(4)
C29 N10 C26 C27 -35.9(4)
C25 N10 C26 C27 -157.1(3)
Ni2 N10 C26 C27 83.1(4)
C10 N5 C11 C12 -161.5(3)
C14 N5 C11 C12 -38.9(4)
Ni1 N5 C11 C12 78.4(3)
C5 C4 C3 C2 0.9(7)
C16 C17 C18 C19 -0.2(6)
C20 C19 C18 C17 1.0(6)
N5 C11 C12 C13 46.3(4)
C4 C3 C2 C1 -1.5(7)
N1 C1 C2 C3 0.8(6)
C10 C1 C2 C3 -173.4(4)
N10 C26 C27 C28 46.6(4)
C11 C12 C13 C14 -35.6(4)
N5 C14 C13 C12 12.8(5)
C15 C14 C13 C12 -109.1(4)
C26 C27 C28 C29 -38.7(5)
N10 C29 C28 C27 17.3(5)
C30 C29 C28 C27 -106.2(4)
N11 Ni3 S3 C37 12.1(4)
O5 Ni3 S3 C37 -79.34(17)
N12 Ni3 S3 C37 8.65(18)
N15 Ni3 S3 C37 -159.46(19)
S4 Ni3 S3 C37 108.21(15)
N11 Ni3 S3 Ni4 -88.4(3)
O5 Ni3 S3 Ni4 -179.81(10)
N12 Ni3 S3 Ni4 -91.82(11)
N15 Ni3 S3 Ni4 100.07(12)
S4 Ni3 S3 Ni4 7.74(4)
N16 Ni4 S3 C37 56.78(19)
N17 Ni4 S3 C37 -22.84(19)
O7 Ni4 S3 C37 159.7(6)
N20 Ni4 S3 C37 135.64(18)
S4 Ni4 S3 C37 -103.06(16)
N16 Ni4 S3 Ni3 151.66(12)
N17 Ni4 S3 Ni3 72.04(12)
O7 Ni4 S3 Ni3 -105.5(6)
N20 Ni4 S3 Ni3 -129.48(10)
S4 Ni4 S3 Ni3 -8.18(4)
N16 Ni4 S4 C52 17.6(4)
N17 Ni4 S4 C52 6.04(18)
O7 Ni4 S4 C52 -82.64(17)
N20 Ni4 S4 C52 -165.66(18)
S3 Ni4 S4 C52 106.48(15)
N16 Ni4 S4 Ni3 -81.2(3)
N17 Ni4 S4 Ni3 -92.76(11)
O7 Ni4 S4 Ni3 178.56(10)
N20 Ni4 S4 Ni3 95.54(12)
S3 Ni4 S4 Ni3 7.68(4)
N11 Ni3 S4 C52 57.94(19)
O5 Ni3 S4 C52 -163.2(7)
N12 Ni3 S4 C52 -21.98(19)
N15 Ni3 S4 C52 137.36(19)
S3 Ni3 S4 C52 -102.81(16)
N11 Ni3 S4 Ni4 152.70(11)
O5 Ni3 S4 Ni4 -68.5(7)
N12 Ni3 S4 Ni4 72.77(11)
N15 Ni3 S4 Ni4 -127.89(10)
S3 Ni3 S4 Ni4 -8.06(4)
N16 Ni4 O7 C60 74.3(3)
N17 Ni4 O7 C60 153.6(3)
N20 Ni4 O7 C60 -4.6(3)
S4 Ni4 O7 C60 -125.5(3)
S3 Ni4 O7 C60 -28.9(8)
Ni4 S4 C52 N18 -7.4(4)
Ni3 S4 C52 N18 86.1(4)
Ni4 S4 C52 N19 171.8(3)
Ni3 S4 C52 N19 -94.7(3)
N11 Ni3 O5 C45 91.9(3)
N12 Ni3 O5 C45 171.0(3)
N15 Ni3 O5 C45 13.0(3)
S3 Ni3 O5 C45 -107.4(3)
S4 Ni3 O5 C45 -47.2(8)
O5 Ni3 N11 C31 -88.6(4)
N12 Ni3 N11 C31 -176.5(4)
N15 Ni3 N11 C31 -7.4(4)
S4 Ni3 N11 C31 85.7(4)
O5 Ni3 N11 C35 87.3(3)
N12 Ni3 N11 C35 -0.6(3)
N15 Ni3 N11 C35 168.5(3)
S3 Ni3 N11 C35 -4.0(6)
S4 Ni3 N11 C35 -98.4(3)
N16 Ni4 N17 C51 2.8(3)
O7 Ni4 N17 C51 -86.3(3)
N20 Ni4 N17 C51 -19.2(6)
S4 Ni4 N17 C51 178.7(3)
S3 Ni4 N17 C51 94.1(3)
N16 Ni4 N17 N18 176.8(4)
O7 Ni4 N17 N18 87.8(3)
N20 Ni4 N17 N18 154.8(3)
S4 Ni4 N17 N18 -7.2(3)
S3 Ni4 N17 N18 -91.8(3)
N19 C52 N18 N17 -175.7(4)
S4 C52 N18 N17 3.4(6)
C51 N17 N18 C52 178.2(4)
Ni4 N17 N18 C52 4.4(5)
N16 Ni4 N20 C56 144.3(3)
N17 Ni4 N20 C56 166.3(4)
O7 Ni4 N20 C56 -125.1(3)
S4 Ni4 N20 C56 -34.5(4)
S3 Ni4 N20 C56 51.2(3)
N16 Ni4 N20 C55 21.5(3)
N17 Ni4 N20 C55 43.5(5)
O7 Ni4 N20 C55 112.1(3)
S4 Ni4 N20 C55 -157.4(2)
S3 Ni4 N20 C55 -71.7(3)
N16 Ni4 N20 C59 -98.7(3)
N17 Ni4 N20 C59 -76.7(5)
O7 Ni4 N20 C59 -8.1(3)
S4 Ni4 N20 C59 82.4(3)
S3 Ni4 N20 C59 168.1(2)
C35 N11 C31 C32 0.9(7)
Ni3 N11 C31 C32 176.6(4)
C35 N11 C31 C40 176.6(4)
Ni3 N11 C31 C40 -7.8(6)
C47 C46 N16 C50 -0.4(7)
C55 C46 N16 C50 175.3(4)
C47 C46 N16 Ni4 177.8(3)
C55 C46 N16 Ni4 -6.5(5)
N17 Ni4 N16 C46 179.8(4)
O7 Ni4 N16 C46 -90.6(4)
N20 Ni4 N16 C46 -9.0(4)
S4 Ni4 N16 C46 168.1(3)
S3 Ni4 N16 C46 80.5(4)
N17 Ni4 N16 C50 -1.9(3)
O7 Ni4 N16 C50 87.8(3)
N20 Ni4 N16 C50 169.3(4)
S4 Ni4 N16 C50 -13.5(6)
S3 Ni4 N16 C50 -101.2(3)
N12 N13 C37 N14 -176.7(4)
N12 N13 C37 S3 3.9(6)
C39 N14 C37 N13 166.8(4)
C38 N14 C37 N13 -3.1(7)
C39 N14 C37 S3 -13.7(6)
C38 N14 C37 S3 176.4(4)
Ni3 S3 C37 N13 -10.0(4)
Ni4 S3 C37 N13 84.9(4)
Ni3 S3 C37 N14 170.6(3)
Ni4 S3 C37 N14 -94.5(3)
C46 N16 C50 C49 -1.5(7)
Ni4 N16 C50 C49 -179.8(4)
C46 N16 C50 C51 179.1(4)
Ni4 N16 C50 C51 0.8(5)
C35 C36 N12 N13 -171.8(4)
C35 C36 N12 Ni3 -2.4(5)
C37 N13 N12 C36 175.4(4)
C37 N13 N12 Ni3 7.2(5)
N11 Ni3 N12 C36 1.7(3)
O5 Ni3 N12 C36 -89.3(3)
N15 Ni3 N12 C36 -25.1(6)
S3 Ni3 N12 C36 -179.5(3)
S4 Ni3 N12 C36 96.2(3)
N11 Ni3 N12 N13 170.4(4)
O5 Ni3 N12 N13 79.4(3)
N15 Ni3 N12 N13 143.6(4)
S3 Ni3 N12 N13 -10.8(3)
S4 Ni3 N12 N13 -95.1(3)
C55 N20 C56 C57 -164.2(4)
C59 N20 C56 C57 -41.7(4)
Ni4 N20 C56 C57 75.3(4)
Ni3 O5 C45 O6 168.4(4)
Ni3 O5 C45 C44 -14.4(5)
O6 C45 C44 N15 -176.6(4)
O5 C45 C44 N15 6.0(6)
O6 C45 C44 C43 -58.2(5)
O5 C45 C44 C43 124.4(5)
N16 C50 C49 C48 1.6(8)
C51 C50 C49 C48 -179.1(5)
N18 C52 N19 C54 -175.8(4)
S4 C52 N19 C54 5.0(6)
N18 C52 N19 C53 -2.5(6)
S4 C52 N19 C53 178.2(4)
C32 C33 C34 C35 -0.6(7)
C31 N11 C35 C34 -1.0(7)
Ni3 N11 C35 C34 -176.9(3)
C31 N11 C35 C36 175.4(4)
Ni3 N11 C35 C36 -0.5(5)
C33 C34 C35 N11 0.8(7)
C33 C34 C35 C36 -175.1(4)
N12 C36 C35 N11 1.9(6)
N12 C36 C35 C34 178.1(4)
Ni4 O7 C60 O8 -167.4(3)
Ni4 O7 C60 C59 17.0(5)
C56 N20 C59 C60 142.8(4)
C55 N20 C59 C60 -96.8(4)
Ni4 N20 C59 C60 18.2(4)
C56 N20 C59 C58 22.3(5)
C55 N20 C59 C58 142.6(4)
Ni4 N20 C59 C58 -102.3(4)
O8 C60 C59 N20 159.5(4)
O7 C60 C59 N20 -24.6(5)
O8 C60 C59 C58 -82.6(5)
O7 C60 C59 C58 93.3(5)
C57 C58 C59 N20 5.0(5)
C57 C58 C59 C60 -118.3(4)
N18 N17 C51 C50 -177.6(4)
Ni4 N17 C51 C50 -3.2(5)
N16 C50 C51 N17 1.7(6)
C49 C50 C51 N17 -177.7(5)
C56 N20 C55 C46 -158.0(4)
C59 N20 C55 C46 84.3(5)
Ni4 N20 C55 C46 -30.7(4)
N16 C46 C55 N20 26.5(6)
C47 C46 C55 N20 -158.2(4)
N16 C46 C47 C48 2.1(7)
C55 C46 C47 C48 -173.0(5)
C46 C47 C48 C49 -2.0(8)
C50 C49 C48 C47 0.2(8)
C34 C33 C32 C31 0.6(8)
N11 C31 C32 C33 -0.7(7)
C40 C31 C32 C33 -175.8(5)
N20 C56 C57 C58 43.7(5)
C59 C58 C57 C56 -29.5(5)
C45 C44 N15 C41 128.2(4)
C43 C44 N15 C41 7.0(5)
C45 C44 N15 C40 -110.7(4)
C43 C44 N15 C40 128.1(5)
C45 C44 N15 Ni3 4.2(4)
C43 C44 N15 Ni3 -117.0(4)
N11 Ni3 N15 C41 141.9(3)
O5 Ni3 N15 C41 -125.9(3)
N12 Ni3 N15 C41 168.7(3)
S3 Ni3 N15 C41 -40.9(3)
S4 Ni3 N15 C41 46.6(3)
N11 Ni3 N15 C40 19.6(3)
O5 Ni3 N15 C40 111.8(3)
N12 Ni3 N15 C40 46.4(5)
S3 Ni3 N15 C40 -163.3(3)
S4 Ni3 N15 C40 -75.8(3)
N11 Ni3 N15 C44 -100.6(3)
O5 Ni3 N15 C44 -8.4(3)
N12 Ni3 N15 C44 -73.8(5)
S3 Ni3 N15 C44 76.6(3)
S4 Ni3 N15 C44 164.1(3)
N11 C31 C40 N15 26.1(6)
C32 C31 C40 N15 -158.5(5)
C41 N15 C40 C31 -155.2(4)
C44 N15 C40 C31 86.1(5)
Ni3 N15 C40 C31 -29.2(5)
C40 N15 C41 C42 -154.7(4)
C44 N15 C41 C42 -31.8(5)
Ni3 N15 C41 C42 85.6(4)
N15 C41 C42 C43 44.1(5)
C41 C42 C43 C44 -38.7(6)
N15 C44 C43 C42 19.3(6)
C45 C44 C43 C42 -104.2(5)
C11 N5 C10 C1 -155.5(3)
C14 N5 C10 C1 86.1(4)
Ni1 N5 C10 C1 -31.0(4)
N1 C1 C10 N5 26.8(5)
C2 C1 C10 N5 -158.7(4)
C29 N10 C25 C16 86.0(4)
C26 N10 C25 C16 -157.0(4)
Ni2 N10 C25 C16 -31.2(4)
N6 C16 C25 N10 27.0(5)
C17 C16 C25 N10 -157.3(4)
